data_4020254
loop_
_publ_author_name
'Efra\'in Barrag\'an'
'Horacio F. Olivo'
'Mois\'es Romero-Ortega'
'Seth Sarduy'

_journal_name_full 'Journal of Organic Chemistry'
_journal_page_first 4214
_journal_page_last 4217
_journal_paper_doi 10.1021/jo050188a
_journal_volume 70
_journal_year 2005
_chemical_formula_moiety 'C28 H40 N2 O3 S2 Si'
_chemical_formula_sum 'C28 H40 N2 O3 S2 Si'
_chemical_formula_weight 544.83
_space_group_IT_number 1
_symmetry_cell_setting triclinic
_symmetry_space_group_name_Hall 'P 1'
_symmetry_space_group_name_H-M 'P 1'
_cell_angle_alpha 75.160(5)
_cell_angle_beta 79.807(5)
_cell_angle_gamma 67.272(5)
_cell_formula_units_Z 1
_cell_length_a 7.7798(8)
_cell_length_b 9.7832(10)
_cell_length_c 11.1085(11)
_cell_measurement_temperature 190(2)
_cell_volume 750.93(13)
_diffrn_ambient_temperature 190(2)
_exptl_crystal_density_diffrn 1.205
_cod_depositor_comments
;
The following automatic conversions were performed:
'_symmetry_cell_setting' value 'Triclinic' changed to 'triclinic'
according to '/home/saulius/struct/CIF-dictionaries/cif_core.dic'
dictionary named 'cif_core.dic' version 2.4.1 from 2010-06-29.

Automatic conversion script
Id: cif_fix_enum 1527 2010-12-29 10:47:43Z saulius 
;
_cod_database_code 4020254

loop_
_symmetry_equiv_pos_as_xyz
'x, y, z'

loop_
_atom_site_label
_atom_site_type_symbol
_atom_site_fract_x
_atom_site_fract_y
_atom_site_fract_z
_atom_site_U_iso_or_equiv
_atom_site_adp_type
_atom_site_occupancy
_atom_site_symmetry_multiplicity
_atom_site_calc_flag
_atom_site_refinement_flags
_atom_site_disorder_assembly
_atom_site_disorder_group
S1 S -0.22114(8) 0.77237(8) 0.34827(5) 0.06426(19) Uani 1 1 d . . .
S2 S -0.03846(7) 0.90482(6) 0.11781(5) 0.05288(15) Uani 1 1 d . . .
C2' C -0.0236(3) 0.7797(2) 0.24970(17) 0.0401(4) Uani 1 1 d . . .
N3 N 0.1358(2) 0.67581(16) 0.30384(12) 0.0317(3) Uani 1 1 d . . .
C4' C 0.1054(3) 0.6258(2) 0.44222(15) 0.0346(4) Uani 1 1 d . . .
H4' H 0.2013 0.5235 0.4700 0.042 Uiso 1 1 calc R . .
C5' C -0.0869(3) 0.6133(3) 0.46083(19) 0.0525(6) Uani 1 1 d . . .
H5'A H -0.1439 0.6205 0.5471 0.063 Uiso 1 1 calc R . .
H5'B H -0.0789 0.5162 0.4442 0.063 Uiso 1 1 calc R . .
C6' C 0.1146(3) 0.7371(2) 0.51477(16) 0.0380(4) Uani 1 1 d . . .
H6' H -0.0029 0.8284 0.5052 0.046 Uiso 1 1 calc R . .
C7' C 0.1234(3) 0.6612(3) 0.65281(18) 0.0490(5) Uani 1 1 d . . .
H7'A H 0.1093 0.7357 0.7019 0.074 Uiso 1 1 calc R . .
H7'B H 0.2442 0.5783 0.6652 0.074 Uiso 1 1 calc R . .
H7'C H 0.0223 0.6209 0.6802 0.074 Uiso 1 1 calc R . .
C8' C 0.2809(4) 0.7887(3) 0.4691(2) 0.0609(6) Uani 1 1 d . . .
H8'A H 0.2770 0.8611 0.5173 0.091 Uiso 1 1 calc R . .
H8'B H 0.2749 0.8374 0.3803 0.091 Uiso 1 1 calc R . .
H8'C H 0.3975 0.7009 0.4805 0.091 Uiso 1 1 calc R . .
O1 O 0.44296(19) 0.53574(16) 0.31033(12) 0.0443(3) Uani 1 1 d . . .
C1 C 0.3147(2) 0.60752(19) 0.24549(15) 0.0319(4) Uani 1 1 d . . .
C2 C 0.3432(2) 0.61192(18) 0.10488(14) 0.0293(3) Uani 1 1 d . . .
H2 H 0.2187 0.6668 0.0701 0.035 Uiso 1 1 calc R . .
C3 C 0.4711(3) 0.7030(2) 0.04282(15) 0.0333(4) Uani 1 1 d . A .
H3 H 0.4156 0.8036 0.0678 0.040 Uiso 1 1 calc R . .
N4 N 0.4831(2) 0.73004(17) -0.09334(13) 0.0357(3) Uani 1 1 d D . .
C4 C 0.6765(3) 0.6326(3) 0.07105(19) 0.0499(5) Uani 1 1 d . . .
H4A H 0.7139 0.7061 0.0969 0.060 Uiso 1 1 calc R A .
H4B H 0.6971 0.5414 0.1390 0.060 Uiso 1 1 calc R . .
C5 C 0.7883(3) 0.5911(3) -0.0491(2) 0.0585(6) Uani 1 1 d . A .
H5A H 0.8955 0.6263 -0.0682 0.070 Uiso 1 1 calc R . .
H5B H 0.8364 0.4801 -0.0423 0.070 Uiso 1 1 calc R . .
O6 O 0.6915(3) 0.6782(2) -0.26180(14) 0.0644(5) Uani 1 1 d . . .
C6 C 0.6554(3) 0.6691(3) -0.14813(19) 0.0458(5) Uani 1 1 d . A .
C7 C 0.3287(18) 0.8330(5) -0.1673(16) 0.0422(10) Uani 0.3626(18) 1 d PD A 1
H7A H 0.2104 0.8291 -0.1188 0.051 Uiso 0.3626(18) 1 calc PR A 1
H7B H 0.3403 0.7950 -0.2440 0.051 Uiso 0.3626(18) 1 calc PR A 1
C8 C 0.3138(10) 0.9951(6) -0.2054(8) 0.0419(8) Uiso 0.3626(18) 1 d PD A 1
H8 H 0.4149 1.0168 -0.2573 0.050 Uiso 0.3626(18) 1 calc PR A 1
C9 C 0.1719(8) 1.1093(6) -0.1724(6) 0.0530(9) Uiso 0.3626(18) 1 d PD A 1
H9 H 0.0708 1.0894 -0.1190 0.064 Uiso 0.3626(18) 1 calc PR A 1
C10 C 0.1624(10) 1.2702(6) -0.2155(7) 0.0595(9) Uiso 0.3626(18) 1 d PD A 1
H10A H 0.0477 1.3312 -0.2573 0.089 Uiso 0.3626(18) 1 calc PR A 1
H10B H 0.2713 1.2739 -0.2742 0.089 Uiso 0.3626(18) 1 calc PR A 1
H10C H 0.1618 1.3106 -0.1433 0.089 Uiso 0.3626(18) 1 calc PR A 1
C12 C 0.4563(2) 0.41932(19) -0.03764(15) 0.0319(3) Uani 1 1 d R . .
H12 H 0.3787 0.4876 -0.1009 0.038 Uiso 1 1 calc R . .
C13 C 0.6044(2) 0.3026(2) -0.06791(16) 0.0343(4) Uani 1 1 d . . .
H13 H 0.6875 0.2433 -0.0052 0.041 Uiso 1 1 calc R . .
C14 C 0.6502(2) 0.2579(2) -0.19047(16) 0.0352(4) Uani 1 1 d . . .
C15 C 0.6273(3) 0.3637(2) -0.30269(17) 0.0378(4) Uani 1 1 d . . .
H15 H 0.5866 0.4686 -0.3025 0.045 Uiso 1 1 calc R . .
C11 C 0.4092(3) 0.44531(19) 0.09360(15) 0.0316(3) Uani 1 1 d . B .
H11 H 0.5185 0.3830 0.1439 0.038 Uiso 1 1 calc R . .
C16 C 0.6643(3) 0.3155(3) -0.41565(18) 0.0467(5) Uani 1 1 d . . .
H16 H 0.6476 0.3880 -0.4922 0.056 Uiso 1 1 calc R . .
C17 C 0.7252(3) 0.1631(3) -0.41677(19) 0.0519(5) Uani 1 1 d . . .
H17 H 0.7491 0.1310 -0.4938 0.062 Uiso 1 1 calc R . .
C18 C 0.7511(4) 0.0574(3) -0.3052(2) 0.0578(6) Uani 1 1 d . . .
H18 H 0.7936 -0.0475 -0.3057 0.069 Uiso 1 1 calc R . .
C19 C 0.7154(3) 0.1042(2) -0.19353(19) 0.0486(5) Uani 1 1 d . . .
H19 H 0.7355 0.0308 -0.1175 0.058 Uiso 1 1 calc R . .
O11 O 0.25041(19) 0.40194(14) 0.14788(11) 0.0391(3) Uani 1 1 d D . .
Si1 Si 0.2599(10) 0.2310(5) 0.2272(8) 0.0374(4) Uani 0.33 1 d PD B 1
C20 C 0.387(2) 0.081(4) 0.136(3) 0.0529(10) Uani 0.33 1 d PD B 1
H20A H 0.5215 0.0599 0.1306 0.079 Uiso 0.33 1 calc PR B 1
H20B H 0.3444 0.1147 0.0521 0.079 Uiso 0.33 1 calc PR B 1
H20C H 0.3619 -0.0116 0.1783 0.079 Uiso 0.33 1 calc PR B 1
C21 C 0.0099(11) 0.2519(16) 0.2612(9) 0.0513(8) Uiso 0.33 1 d PD B 1
H21A H -0.0426 0.2644 0.1835 0.077 Uiso 0.33 1 calc PR B 1
H21B H -0.0589 0.3410 0.2982 0.077 Uiso 0.33 1 calc PR B 1
H21C H -0.0009 0.1613 0.3200 0.077 Uiso 0.33 1 calc PR B 1
C22 C 0.3708(8) 0.1894(10) 0.3736(8) 0.0485(8) Uiso 0.33 1 d PD B 1
H22A H 0.5047 0.1710 0.3538 0.073 Uiso 0.33 1 calc PR B 1
H22B H 0.3538 0.0994 0.4295 0.073 Uiso 0.33 1 calc PR B 1
H22C H 0.3125 0.2760 0.4148 0.073 Uiso 0.33 1 calc PR B 1

loop_
_atom_site_aniso_label
_atom_site_aniso_U_11
_atom_site_aniso_U_22
_atom_site_aniso_U_33
_atom_site_aniso_U_23
_atom_site_aniso_U_13
_atom_site_aniso_U_12
S1 0.0389(3) 0.1164(6) 0.0409(3) -0.0271(3) 0.0091(2) -0.0300(3)
S2 0.0458(3) 0.0526(3) 0.0402(3) -0.0051(2) -0.0041(2) 0.0012(2)
C2' 0.0357(10) 0.0531(11) 0.0320(9) -0.0177(8) 0.0037(7) -0.0134(8)
N3 0.0384(8) 0.0340(7) 0.0216(7) -0.0090(5) 0.0049(6) -0.0127(6)
C4' 0.0490(10) 0.0351(9) 0.0218(8) -0.0090(6) 0.0083(7) -0.0202(8)
C5' 0.0647(14) 0.0752(15) 0.0357(10) -0.0219(10) 0.0173(9) -0.0470(12)
C6' 0.0479(11) 0.0381(10) 0.0303(9) -0.0134(7) -0.0005(8) -0.0153(8)
C7' 0.0539(12) 0.0739(15) 0.0288(9) -0.0152(9) 0.0036(8) -0.0333(11)
C8' 0.0982(19) 0.0687(15) 0.0409(11) -0.0156(10) 0.0073(11) -0.0597(15)
O1 0.0440(8) 0.0510(8) 0.0255(6) -0.0082(5) -0.0026(6) -0.0037(6)
C1 0.0381(9) 0.0307(8) 0.0252(8) -0.0092(6) 0.0025(7) -0.0108(7)
C2 0.0341(9) 0.0305(8) 0.0217(7) -0.0077(6) 0.0019(6) -0.0104(7)
C3 0.0423(10) 0.0370(9) 0.0243(8) -0.0105(6) 0.0021(7) -0.0176(8)
N4 0.0474(9) 0.0414(8) 0.0232(7) -0.0064(6) 0.0022(6) -0.0235(7)
C4 0.0450(11) 0.0726(15) 0.0388(11) -0.0123(10) -0.0010(9) -0.0288(11)
C5 0.0418(12) 0.0835(17) 0.0528(13) -0.0279(12) 0.0087(10) -0.0219(11)
O6 0.0784(11) 0.0965(13) 0.0349(8) -0.0262(8) 0.0214(7) -0.0525(10)
C6 0.0529(12) 0.0577(12) 0.0385(10) -0.0199(9) 0.0147(9) -0.0341(10)
C7 0.0589(16) 0.0474(13) 0.031(2) -0.0025(12) -0.0076(15) -0.0319(12)
C12 0.0394(9) 0.0298(8) 0.0278(8) -0.0076(6) 0.0001(7) -0.0141(7)
C13 0.0374(9) 0.0328(9) 0.0298(8) -0.0097(7) -0.0025(7) -0.0077(7)
C14 0.0326(9) 0.0395(10) 0.0321(9) -0.0138(7) 0.0008(7) -0.0090(7)
C15 0.0375(10) 0.0404(10) 0.0338(9) -0.0106(7) 0.0015(7) -0.0124(8)
C11 0.0375(9) 0.0283(8) 0.0266(8) -0.0061(6) 0.0021(6) -0.0110(7)
C16 0.0463(11) 0.0648(13) 0.0313(9) -0.0124(9) 0.0028(8) -0.0233(10)
C17 0.0570(13) 0.0686(14) 0.0386(11) -0.0291(10) 0.0062(9) -0.0248(11)
C18 0.0708(15) 0.0501(12) 0.0533(13) -0.0299(10) 0.0064(11) -0.0155(11)
C19 0.0629(13) 0.0374(10) 0.0384(11) -0.0148(8) 0.0002(9) -0.0081(9)
O11 0.0493(8) 0.0311(6) 0.0345(7) -0.0061(5) 0.0080(5) -0.0172(6)
Si1 0.0492(14) 0.0302(3) 0.0341(3) -0.0071(2) 0.0033(7) -0.0184(6)
C20 0.0717(19) 0.0382(13) 0.051(3) -0.015(2) 0.0075(18) -0.0243(18)

loop_
_geom_bond_atom_site_label_1
_geom_bond_atom_site_label_2
_geom_bond_distance
_geom_bond_site_symmetry_2
_geom_bond_publ_flag
S1 C2' 1.737(2) . yes
S1 C5' 1.813(3) . yes
S2 C2' 1.640(2) . yes
C2' N3 1.382(3) . yes
N3 C1 1.410(2) . yes
N3 C4' 1.495(2) . yes
C4' C5' 1.521(3) . yes
C4' C6' 1.540(2) . yes
C4' H4' 1.0000 . ?
C5' H5'A 0.9900 . ?
C5' H5'B 0.9900 . ?
C6' C7' 1.524(3) . yes
C6' C8' 1.525(3) . yes
C6' H6' 1.0000 . ?
C7' H7'A 0.9800 . ?
C7' H7'B 0.9800 . ?
C7' H7'C 0.9800 . ?
C8' H8'A 0.9800 . ?
C8' H8'B 0.9800 . ?
C8' H8'C 0.9800 . ?
O1 C1 1.209(2) . yes
C1 C2 1.530(2) . yes
C2 C11 1.540(2) . yes
C2 C3 1.545(2) . yes
C2 H2 1.0000 . ?
C3 N4 1.460(2) . yes
C3 C4 1.531(3) . yes
C3 H3 1.0000 . ?
N4 C6 1.342(3) . yes
N4 C7* 1.456(4) . yes
N4 C7" 1.457(4) . yes
N4 C7 1.457(4) . yes
C4 C5 1.516(3) . yes
C4 H4A 0.9900 . ?
C4 H4B 0.9900 . ?
C5 C6 1.491(3) . yes
C5 H5A 0.9900 . ?
C5 H5B 0.9900 . ?
O6 C6 1.232(2) . yes
C7 C8 1.496(5) . yes
C7 H7A 0.9900 . ?
C7 H7B 0.9900 . ?
C8 C9 1.309(3) . yes
C8 H8 0.9500 . ?
C9 C10 1.500(3) . yes
C9 H9 0.9500 . ?
C10 H10A 0.9800 . ?
C10 H10B 0.9800 . ?
C10 H10C 0.9800 . ?
C12 C13 1.337(2) . yes
C12 C11 1.501(2) . yes
C12 H12 0.9500 . ?
C13 C14 1.478(2) . yes
C13 H13 0.9500 . ?
C14 C15 1.390(3) . yes
C14 C19 1.397(3) . yes
C15 C16 1.396(3) . yes
C15 H15 0.9500 . ?
C11 O11 1.442(2) . yes
C11 H11 1.0000 . ?
C16 C17 1.382(3) . yes
C16 H16 0.9500 . ?
C17 C18 1.385(3) . yes
C17 H17 0.9500 . ?
C18 C19 1.377(3) . yes
C18 H18 0.9500 . ?
C19 H19 0.9500 . ?
O11 Si1 1.659(3) . yes
O11 Si1" 1.664(3) . yes
O11 Si1' 1.665(3) . yes
Si1 C21 1.854(4) . yes
Si1 C22 1.855(4) . yes
Si1 C20 1.855(3) . yes
C20 H20A 0.9800 . ?
C20 H20B 0.9800 . ?
C20 H20C 0.9800 . ?
C21 H21A 0.9800 . ?
C21 H21B 0.9800 . ?
C21 H21C 0.9800 . ?
C22 H22A 0.9800 . ?
C22 H22B 0.9800 . ?
C22 H22C 0.9800 . ?
